data_4104179
loop_
_publ_author_name
'Eduardas Skucas'
'Jason R. Zbieg'
'Michael J. Krische'

_publ_section_title
;
 anti-Aminoallylation of Aldehydes via Ruthenium-Catalyzed Transfer
 Hydrogenative Coupling of Sulfonamido Allenes: 1,2-Aminoalcohols
;
_journal_name_full 'Journal of the American Chemical Society'
_journal_page_first 5054
_journal_page_last 5055
_journal_paper_doi 10.1021/ja900827p
_journal_volume 131
_journal_year 2009
_chemical_absolute_configuration unk
_chemical_formula_sum 'C14 H19 N O3'
_chemical_formula_weight 249.30
_chemical_name_systematic
;
 ?
;
_space_group_IT_number 29
_symmetry_cell_setting monoclinic
_symmetry_space_group_name_Hall 'P 2c -2ac'
_symmetry_space_group_name_H-M 'P c a 21'
_atom_sites_solution_hydrogens geom
_atom_sites_solution_primary direct
_atom_sites_solution_secondary difmap
_audit_creation_method SHELXL-97
_cell_angle_alpha 90.00
_cell_angle_beta 90.00
_cell_angle_gamma 90.00
_cell_formula_units_Z 8
_cell_length_a 15.7991(12)
_cell_length_b 8.3868(9)
_cell_length_c 21.179(2)
_cell_measurement_reflns_used 3567
_cell_measurement_temperature 153(2)
_cell_measurement_theta_max 27.5
_cell_measurement_theta_min 1.0
_cell_volume 2806.3(5)
_computing_cell_refinement 'Collect software, Nonius B.V. 1998'
_computing_data_collection 'Collect software, Nonius B.V. 1998'
_computing_data_reduction
;
DENZO and Scalepack (Otwinoski and Minor, 1997)
;
_computing_molecular_graphics 'XP SHELXTL/PC, Siemens Analytical'
_computing_structure_refinement 'XL SHELXTL/PC, Siemens Analytical'
_computing_structure_solution
;
SIR97 - Altomare A., Burla M.C., Camalli M., Cascarano G.L., Giacovazzo C., 
Guagliardi A., Moliterni A.G.G., Polidori G.,Spagna R.
;
_diffrn_ambient_temperature 153(2)
_diffrn_measured_fraction_theta_full 0.999
_diffrn_measured_fraction_theta_max 0.999
_diffrn_measurement_device_type 'Nonius Kappa CCD'
_diffrn_measurement_method \w-scans
_diffrn_radiation_monochromator graphite
_diffrn_radiation_source 'fine-focus sealed tube'
_diffrn_radiation_type MoK\a
_diffrn_radiation_wavelength 0.71070
_diffrn_reflns_av_R_equivalents 0.0561
_diffrn_reflns_av_sigmaI/netI 0.0670
_diffrn_reflns_limit_h_max 18
_diffrn_reflns_limit_h_min -18
_diffrn_reflns_limit_k_max 9
_diffrn_reflns_limit_k_min -9
_diffrn_reflns_limit_l_max 25
_diffrn_reflns_limit_l_min -25
_diffrn_reflns_number 4662
_diffrn_reflns_theta_full 25.00
_diffrn_reflns_theta_max 25.00
_diffrn_reflns_theta_min 1.92
_exptl_absorpt_coefficient_mu 0.083
_exptl_absorpt_correction_type none
_exptl_crystal_colour colorless
_exptl_crystal_density_diffrn 1.180
_exptl_crystal_density_method 'not measured'
_exptl_crystal_description laths
_exptl_crystal_F_000 1072
_exptl_crystal_size_max 0.49
_exptl_crystal_size_mid 0.18
_exptl_crystal_size_min 0.06
_refine_diff_density_max 0.630
_refine_diff_density_min -0.190
_refine_diff_density_rms 0.055
_refine_ls_abs_structure_details 'Flack H D (1983), Acta Cryst. A39, 876-881'
_refine_ls_abs_structure_Flack 2(4)
_refine_ls_extinction_method none
_refine_ls_goodness_of_fit_ref 1.200
_refine_ls_hydrogen_treatment constr
_refine_ls_matrix_type full
_refine_ls_number_parameters 333
_refine_ls_number_reflns 2541
_refine_ls_number_restraints 1
_refine_ls_restrained_S_all 1.199
_refine_ls_R_factor_all 0.1580
_refine_ls_R_factor_gt 0.0895
_refine_ls_shift/su_max 0.050
_refine_ls_shift/su_mean 0.007
_refine_ls_structure_factor_coef Fsqd
_refine_ls_weighting_details 'calc w=1/[\s^2^(Fo^2^)+(0.0687P)^2^+2.4930P] where P=(Fo^2^+2Fc^2^)/3'
_refine_ls_weighting_scheme calc
_refine_ls_wR_factor_gt 0.1909
_refine_ls_wR_factor_ref 0.2199
_reflns_number_gt 1450
_reflns_number_total 2541
_reflns_threshold_expression >2sigma(I)
_cod_data_source_file ja900827p_si_002.cif
_cod_data_source_block es7400
_cod_original_cell_volume 2806.2(5)
_cod_original_sg_symbol_H-M P21
_cod_database_code 4104179

loop_
_symmetry_equiv_pos_as_xyz
'x, y, z'
'-x, -y, z+1/2'
'-x+1/2, y, z+1/2'
'x+1/2, -y, z'

loop_
_atom_site_label
_atom_site_type_symbol
_atom_site_fract_x
_atom_site_fract_y
_atom_site_fract_z
_atom_site_U_iso_or_equiv
_atom_site_adp_type
_atom_site_occupancy
_atom_site_symmetry_multiplicity
_atom_site_calc_flag
_atom_site_refinement_flags
O1 O 0.3377(4) 0.6051(9) 0.4891(4) 0.084(2) Uani 1 1 d .
O2 O 0.3363(4) 0.6171(8) 0.5903(4) 0.080(2) Uani 1 1 d .
O3 O -0.0267(4) 0.1709(8) 0.4810(4) 0.0735(19) Uani 1 1 d .
H3O H -0.0715 0.2249 0.4818 0.110 Uiso 1 1 calc R
N1 N 0.3072(5) 0.5724(8) 0.5399(5) 0.0570(18) Uani 1 1 d .
C1 C 0.1827(6) -0.0921(11) 0.5222(8) 0.100(5) Uani 1 1 d .
H1A H 0.2044 -0.0768 0.5636 0.120 Uiso 1 1 calc R
H1B H 0.2187 -0.1304 0.4897 0.120 Uiso 1 1 calc R
C2 C 0.1040(6) -0.0609(11) 0.5102(5) 0.069(3) Uani 1 1 d .
H2 H 0.0848 -0.0778 0.4682 0.083 Uiso 1 1 calc R
C3 C 0.0405(5) 0.0000(9) 0.5572(5) 0.049(3) Uani 1 1 d .
H3 H 0.0724 0.0064 0.5979 0.059 Uiso 1 1 calc R
C4 C 0.0122(5) 0.1709(10) 0.5441(5) 0.055(2) Uani 1 1 d .
H4 H -0.0295 0.2069 0.5767 0.066 Uiso 1 1 calc R
C5 C 0.0889(5) 0.2853(9) 0.5417(5) 0.051(2) Uani 1 1 d .
C6 C 0.1232(6) 0.3393(11) 0.5992(5) 0.058(2) Uani 1 1 d .
H6 H 0.0981 0.3096 0.6382 0.070 Uiso 1 1 calc R
C7 C 0.1933(5) 0.4353(10) 0.5981(5) 0.055(2) Uani 1 1 d .
H7 H 0.2166 0.4745 0.6364 0.067 Uiso 1 1 calc R
C8 C 0.2299(5) 0.4747(9) 0.5413(5) 0.048(2) Uani 1 1 d .
C9 C 0.1961(5) 0.4229(10) 0.4854(4) 0.054(2) Uani 1 1 d .
H9 H 0.2218 0.4519 0.4464 0.065 Uiso 1 1 calc R
C10 C 0.1253(6) 0.3294(10) 0.4859(4) 0.054(2) Uani 1 1 d .
H10 H 0.1012 0.2948 0.4471 0.064 Uiso 1 1 calc R
C11 C -0.0326(6) -0.1184(12) 0.5705(6) 0.077(3) Uani 1 1 d .
C12 C -0.0826(8) -0.1620(16) 0.5140(6) 0.120(5) Uani 1 1 d .
H12A H -0.0458 -0.2152 0.4832 0.179 Uiso 1 1 calc R
H12B H -0.1066 -0.0655 0.4950 0.179 Uiso 1 1 calc R
H12C H -0.1285 -0.2343 0.5262 0.179 Uiso 1 1 calc R
C13 C -0.0934(7) -0.0425(19) 0.6206(7) 0.124(5) Uani 1 1 d .
H13D H -0.1355 -0.1216 0.6338 0.186 Uiso 1 1 calc R
H13E H -0.1222 0.0498 0.6021 0.186 Uiso 1 1 calc R
H13F H -0.0605 -0.0081 0.6574 0.186 Uiso 1 1 calc R
C14 C 0.0031(8) -0.2587(16) 0.6024(8) 0.146(6) Uani 1 1 d .
H14D H -0.0429 -0.3242 0.6194 0.218 Uiso 1 1 calc R
H14E H 0.0400 -0.2239 0.6369 0.218 Uiso 1 1 calc R
H14F H 0.0360 -0.3215 0.5720 0.218 Uiso 1 1 calc R
O1A O 0.4043(5) 0.6017(8) 0.3460(4) 0.091(2) Uani 1 1 d .
O2A O 0.4091(4) 0.6029(9) 0.2439(4) 0.090(2) Uani 1 1 d .
O3A O 0.7689(4) 0.1775(8) 0.3707(3) 0.078(2) Uani 1 1 d .
H3OA H 0.8016 0.2563 0.3733 0.117 Uiso 1 1 calc R
N1A N 0.4373(5) 0.5642(9) 0.2958(6) 0.072(2) Uani 1 1 d .
C1A C 0.5632(6) -0.0971(11) 0.3281(6) 0.075(3) Uani 1 1 d .
H1A1 H 0.5427 -0.0944 0.2859 0.090 Uiso 1 1 calc R
H1A2 H 0.5268 -0.1289 0.3614 0.090 Uiso 1 1 calc R
C2A C 0.6420(6) -0.0567(11) 0.3402(5) 0.065(3) Uani 1 1 d .
H2A H 0.6584 -0.0620 0.3833 0.078 Uiso 1 1 calc R
C3A C 0.7064(5) -0.0056(9) 0.2969(5) 0.053(3) Uani 1 1 d .
H3A H 0.6779 -0.0045 0.2548 0.064 Uiso 1 1 calc R
C4A C 0.7327(5) 0.1716(10) 0.3086(4) 0.056(2) Uani 1 1 d .
H4A H 0.7758 0.2049 0.2766 0.067 Uiso 1 1 calc R
C5A C 0.6559(5) 0.2798(9) 0.3045(5) 0.050(2) Uani 1 1 d .
C6A C 0.6136(6) 0.3275(10) 0.3585(5) 0.058(2) Uani 1 1 d .
H6A H 0.6341 0.2926 0.3984 0.069 Uiso 1 1 calc R
C7A C 0.5440(6) 0.4219(10) 0.3570(5) 0.057(2) Uani 1 1 d .
H7A H 0.5167 0.4561 0.3946 0.069 Uiso 1 1 calc R
C8A C 0.5142(5) 0.4667(10) 0.2971(5) 0.055(3) Uani 1 1 d .
C9A C 0.5519(6) 0.4246(11) 0.2422(5) 0.061(3) Uani 1 1 d .
H9A H 0.5301 0.4567 0.2024 0.073 Uiso 1 1 calc R
C10A C 0.6247(5) 0.3314(9) 0.2475(5) 0.053(2) Uani 1 1 d .
H10A H 0.6539 0.3023 0.2100 0.063 Uiso 1 1 calc R
C11A C 0.7828(5) -0.1227(11) 0.2885(6) 0.069(3) Uani 1 1 d .
C12A C 0.7475(7) -0.2788(10) 0.2611(6) 0.093(4) Uani 1 1 d .
H12D H 0.7937 -0.3557 0.2559 0.139 Uiso 1 1 calc R
H12E H 0.7213 -0.2577 0.2200 0.139 Uiso 1 1 calc R
H12F H 0.7051 -0.3228 0.2900 0.139 Uiso 1 1 calc R
C13A C 0.8294(8) -0.1497(18) 0.3501(6) 0.126(6) Uani 1 1 d .
H13A H 0.7910 -0.1989 0.3808 0.189 Uiso 1 1 calc R
H13B H 0.8495 -0.0473 0.3666 0.189 Uiso 1 1 calc R
H13C H 0.8778 -0.2203 0.3428 0.189 Uiso 1 1 calc R
C14A C 0.8448(7) -0.0599(17) 0.2399(6) 0.107(4) Uani 1 1 d .
H14A H 0.8882 -0.1408 0.2316 0.161 Uiso 1 1 calc R
H14B H 0.8718 0.0371 0.2560 0.161 Uiso 1 1 calc R
H14C H 0.8146 -0.0355 0.2007 0.161 Uiso 1 1 calc R

loop_
_atom_site_aniso_label
_atom_site_aniso_U_11
_atom_site_aniso_U_22
_atom_site_aniso_U_33
_atom_site_aniso_U_23
_atom_site_aniso_U_13
_atom_site_aniso_U_12
O1 0.074(5) 0.081(5) 0.097(6) 0.020(4) 0.010(4) -0.023(4)
O2 0.076(4) 0.076(5) 0.087(5) 0.006(4) -0.004(4) -0.027(4)
O3 0.060(4) 0.063(4) 0.098(5) 0.002(4) -0.014(4) 0.007(3)
N1 0.054(5) 0.042(4) 0.075(5) 0.009(5) -0.010(5) 0.004(4)
C1 0.058(6) 0.056(6) 0.186(15) -0.014(7) 0.004(8) 0.006(5)
C2 0.081(7) 0.050(6) 0.077(7) 0.005(6) -0.001(6) 0.005(6)
C3 0.045(5) 0.039(6) 0.062(6) 0.009(4) 0.005(5) -0.001(4)
C4 0.045(5) 0.046(5) 0.075(6) -0.012(5) -0.007(5) -0.002(4)
C5 0.049(5) 0.031(4) 0.072(6) -0.009(5) -0.003(5) 0.009(4)
C6 0.071(6) 0.054(6) 0.050(6) -0.006(5) 0.002(5) 0.000(5)
C7 0.050(5) 0.043(5) 0.073(7) -0.012(5) -0.003(5) 0.004(5)
C8 0.058(6) 0.029(4) 0.056(5) -0.001(5) -0.003(5) 0.003(4)
C9 0.066(6) 0.045(5) 0.052(6) 0.000(4) 0.000(5) -0.001(5)
C10 0.063(6) 0.038(5) 0.059(6) -0.002(4) 0.001(5) 0.000(4)
C11 0.058(6) 0.052(6) 0.120(10) 0.013(6) 0.002(7) -0.002(5)
C12 0.113(10) 0.134(11) 0.112(10) 0.026(9) -0.030(9) -0.067(9)
C13 0.085(8) 0.148(13) 0.140(13) 0.006(11) 0.058(9) -0.028(9)
C14 0.145(12) 0.127(11) 0.165(14) 0.090(11) -0.041(12) -0.064(10)
O1A 0.077(5) 0.066(5) 0.130(7) -0.016(5) 0.007(5) 0.023(4)
O2A 0.059(4) 0.081(5) 0.131(7) 0.022(5) -0.014(5) 0.015(4)
O3A 0.074(5) 0.068(4) 0.092(5) -0.011(4) -0.021(4) -0.009(4)
N1A 0.053(5) 0.042(4) 0.120(9) 0.005(6) 0.003(6) 0.002(4)
C1A 0.056(6) 0.069(7) 0.100(8) 0.008(6) -0.005(6) -0.008(5)
C2A 0.055(6) 0.046(5) 0.095(8) 0.002(6) -0.003(6) 0.004(5)
C3A 0.049(5) 0.042(5) 0.068(7) -0.003(5) -0.001(5) 0.000(4)
C4A 0.051(5) 0.053(5) 0.063(6) 0.003(5) -0.005(5) -0.003(4)
C5A 0.043(4) 0.032(4) 0.073(6) -0.001(5) -0.005(5) -0.010(4)
C6A 0.062(6) 0.046(5) 0.066(7) 0.001(5) -0.001(5) -0.002(5)
C7A 0.060(6) 0.040(5) 0.072(7) -0.008(5) 0.007(5) -0.009(5)
C8A 0.043(5) 0.040(5) 0.082(8) 0.002(5) -0.006(6) -0.009(4)
C9A 0.066(6) 0.053(6) 0.065(6) 0.002(5) -0.009(5) -0.002(5)
C10A 0.058(6) 0.032(4) 0.067(6) 0.000(4) 0.014(5) -0.006(4)
C11A 0.055(5) 0.061(6) 0.092(8) -0.006(6) -0.003(6) 0.011(5)
C12A 0.083(6) 0.052(5) 0.143(10) -0.012(6) -0.014(8) 0.018(6)
C13A 0.104(9) 0.173(14) 0.101(10) -0.021(9) -0.028(8) 0.090(10)
C14A 0.090(9) 0.131(10) 0.101(10) -0.027(9) 0.029(8) 0.033(9)

loop_
_atom_type_symbol
_atom_type_description
_atom_type_scat_dispersion_real
_atom_type_scat_dispersion_imag
_atom_type_scat_source
C C 0.0033 0.0016 'International Tables Vol C Tables 4.2.6.8 and 6.1.1.4'
H H 0.0000 0.0000 'International Tables Vol C Tables 4.2.6.8 and 6.1.1.4'
N N 0.0061 0.0033 'International Tables Vol C Tables 4.2.6.8 and 6.1.1.4'
O O 0.0106 0.0060 'International Tables Vol C Tables 4.2.6.8 and 6.1.1.4'

loop_
_geom_angle_atom_site_label_1
_geom_angle_atom_site_label_2
_geom_angle_atom_site_label_3
_geom_angle
C4 O3 H3O 109.5
O1 N1 O2 123.9(8)
O1 N1 C8 118.3(9)
O2 N1 C8 117.8(9)
C2 C1 H1A 120.0
C2 C1 H1B 120.0
H1A C1 H1B 120.0
C1 C2 C3 125.3(12)
C1 C2 H2 117.3
C3 C2 H2 117.3
C2 C3 C4 113.2(8)
C2 C3 C11 113.6(8)
C4 C3 C11 114.6(7)
C2 C3 H3 104.7
C4 C3 H3 104.7
C11 C3 H3 104.7
O3 C4 C3 106.7(7)
O3 C4 C5 107.3(8)
C3 C4 C5 111.0(6)
O3 C4 H4 110.6
C3 C4 H4 110.6
C5 C4 H4 110.6
C10 C5 C6 120.0(7)
C10 C5 C4 121.8(9)
C6 C5 C4 118.2(9)
C7 C6 C5 119.0(9)
C7 C6 H6 120.5
C5 C6 H6 120.5
C6 C7 C8 119.8(9)
C6 C7 H7 120.1
C8 C7 H7 120.1
C9 C8 C7 121.1(7)
C9 C8 N1 118.9(9)
C7 C8 N1 120.0(9)
C10 C9 C8 119.6(9)
C10 C9 H9 120.2
C8 C9 H9 120.2
C5 C10 C9 120.4(8)
C5 C10 H10 119.8
C9 C10 H10 119.8
C14 C11 C12 112.2(10)
C14 C11 C3 108.1(8)
C12 C11 C3 114.1(9)
C14 C11 C13 104.5(12)
C12 C11 C13 108.8(10)
C3 C11 C13 108.7(9)
C11 C12 H12A 109.5
C11 C12 H12B 109.5
H12A C12 H12B 109.5
C11 C12 H12C 109.5
H12A C12 H12C 109.5
H12B C12 H12C 109.5
C11 C13 H13D 109.5
C11 C13 H13E 109.5
H13D C13 H13E 109.5
C11 C13 H13F 109.5
H13D C13 H13F 109.5
H13E C13 H13F 109.5
C11 C14 H14D 109.5
C11 C14 H14E 109.5
H14D C14 H14E 109.5
C11 C14 H14F 109.5
H14D C14 H14F 109.5
H14E C14 H14F 109.5
C4A O3A H3OA 109.5
O1A N1A O2A 123.6(9)
O1A N1A C8A 118.7(11)
O2A N1A C8A 117.7(10)
C2A C1A H1A1 120.0
C2A C1A H1A2 120.0
H1A1 C1A H1A2 120.0
C1A C2A C3A 128.6(11)
C1A C2A H2A 115.7
C3A C2A H2A 115.7
C2A C3A C4A 111.8(8)
C2A C3A C11A 115.6(8)
C4A C3A C11A 114.2(7)
C2A C3A H3A 104.6
C4A C3A H3A 104.6
C11A C3A H3A 104.6
O3A C4A C5A 110.5(7)
O3A C4A C3A 106.5(7)
C5A C4A C3A 110.3(6)
O3A C4A H4A 109.8
C5A C4A H4A 109.8
C3A C4A H4A 109.8
C10A C5A C6A 117.5(7)
C10A C5A C4A 121.7(9)
C6A C5A C4A 120.8(8)
C7A C6A C5A 122.7(9)
C7A C6A H6A 118.6
C5A C6A H6A 118.6
C6A C7A C8A 116.8(9)
C6A C7A H7A 121.6
C8A C7A H7A 121.6
C9A C8A C7A 123.9(8)
C9A C8A N1A 119.6(10)
C7A C8A N1A 116.4(10)
C8A C9A C10A 116.1(9)
C8A C9A H9A 121.9
C10A C9A H9A 122.0
C5A C10A C9A 122.9(9)
C5A C10A H10A 118.6
C9A C10A H10A 118.6
C14A C11A C13A 108.8(9)
C14A C11A C12A 105.9(10)
C13A C11A C12A 111.9(10)
C14A C11A C3A 111.0(8)
C13A C11A C3A 111.7(9)
C12A C11A C3A 107.3(7)
C11A C12A H12D 109.5
C11A C12A H12E 109.5
H12D C12A H12E 109.5
C11A C12A H12F 109.5
H12D C12A H12F 109.5
H12E C12A H12F 109.5
C11A C13A H13A 109.5
C11A C13A H13B 109.5
H13A C13A H13B 109.5
C11A C13A H13C 109.5
H13A C13A H13C 109.5
H13B C13A H13C 109.5
C11A C14A H14A 109.5
C11A C14A H14B 109.5
H14A C14A H14B 109.5
C11A C14A H14C 109.5
H14A C14A H14C 109.5
H14B C14A H14C 109.5

loop_
_geom_bond_atom_site_label_1
_geom_bond_atom_site_label_2
_geom_bond_distance
O1 N1 1.211(10)
O2 N1 1.220(10)
O3 C4 1.471(11)
O3 H3O 0.8400
N1 C8 1.471(11)
C1 C2 1.297(13)
C1 H1A 0.9500
C1 H1B 0.9500
C2 C3 1.503(13)
C2 H2 0.9500
C3 C4 1.527(11)
C3 C11 1.549(12)
C3 H3 1.0000
C4 C5 1.547(11)
C4 H4 1.0000
C5 C10 1.365(12)
C5 C6 1.408(13)
C6 C7 1.369(12)
C6 H6 0.9500
C7 C8 1.375(13)
C7 H7 0.9500
C8 C9 1.370(12)
C9 C10 1.367(12)
C9 H9 0.9500
C10 H10 0.9500
C11 C14 1.469(15)
C11 C12 1.481(16)
C11 C13 1.566(16)
C12 H12A 0.9800
C12 H12B 0.9800
C12 H12C 0.9800
C13 H13D 0.9800
C13 H13E 0.9800
C13 H13F 0.9800
C14 H14D 0.9800
C14 H14E 0.9800
C14 H14F 0.9800
O1A N1A 1.225(11)
O2A N1A 1.231(11)
O3A C4A 1.435(10)
O3A H3OA 0.8400
N1A C8A 1.464(12)
C1A C2A 1.315(12)
C1A H1A1 0.9500
C1A H1A2 0.9500
C2A C3A 1.436(13)
C2A H2A 0.9500
C3A C4A 1.563(11)
C3A C11A 1.566(11)
C3A H3A 1.0000
C4A C5A 1.518(11)
C4A H4A 1.0000
C5A C10A 1.375(12)
C5A C6A 1.384(12)
C6A C7A 1.355(12)
C6A H6A 0.9500
C7A C8A 1.404(13)
C7A H7A 0.9500
C8A C9A 1.354(13)
C9A C10A 1.395(12)
C9A H9A 0.9500
C10A H10A 0.9500
C11A C14A 1.515(16)
C11A C13A 1.515(16)
C11A C12A 1.537(13)
C12A H12D 0.9800
C12A H12E 0.9800
C12A H12F 0.9800
C13A H13A 0.9800
C13A H13B 0.9800
C13A H13C 0.9800
C14A H14A 0.9800
C14A H14B 0.9800
C14A H14C 0.9800

loop_
_geom_hbond_atom_site_label_D
_geom_hbond_atom_site_label_H
_geom_hbond_atom_site_label_A
_geom_hbond_distance_DH
_geom_hbond_distance_HA
_geom_hbond_distance_DA
_geom_hbond_angle_DHA
_geom_hbond_site_symmetry_A
O3 H3O O1 0.84 2.03 2.854(9) 167.4 4_465
O3A H3OA O1A 0.84 2.09 2.876(10) 154.8 4_565

loop_
_geom_torsion_atom_site_label_1
_geom_torsion_atom_site_label_2
_geom_torsion_atom_site_label_3
_geom_torsion_atom_site_label_4
_geom_torsion
C1 C2 C3 C4 111.8(11)
C1 C2 C3 C11 -115.2(11)
C2 C3 C4 O3 60.2(9)
C11 C3 C4 O3 -72.3(10)
C2 C3 C4 C5 -56.3(11)
C11 C3 C4 C5 171.2(9)
O3 C4 C5 C10 -19.0(10)
C3 C4 C5 C10 97.2(10)
O3 C4 C5 C6 163.4(7)
C3 C4 C5 C6 -80.4(10)
C10 C5 C6 C7 -0.3(12)
C4 C5 C6 C7 177.3(7)
C5 C6 C7 C8 -1.3(12)
C6 C7 C8 C9 1.7(12)
C6 C7 C8 N1 -177.5(7)
O1 N1 C8 C9 0.8(11)
O2 N1 C8 C9 -179.9(8)
O1 N1 C8 C7 -179.9(8)
O2 N1 C8 C7 -0.6(11)
C7 C8 C9 C10 -0.5(12)
N1 C8 C9 C10 178.7(7)
C6 C5 C10 C9 1.5(12)
C4 C5 C10 C9 -176.1(7)
C8 C9 C10 C5 -1.1(13)
C2 C3 C11 C14 66.4(13)
C4 C3 C11 C14 -161.3(11)
C2 C3 C11 C12 -59.2(12)
C4 C3 C11 C12 73.1(12)
C2 C3 C11 C13 179.2(10)
C4 C3 C11 C13 -48.5(13)
C1A C2A C3A C4A 114.0(11)
C1A C2A C3A C11A -113.0(11)
C2A C3A C4A O3A 63.6(9)
C11A C3A C4A O3A -70.1(10)
C2A C3A C4A C5A -56.4(11)
C11A C3A C4A C5A 169.9(9)
O3A C4A C5A C10A 160.9(7)
C3A C4A C5A C10A -81.5(10)
O3A C4A C5A C6A -20.4(10)
C3A C4A C5A C6A 97.1(9)
C10A C5A C6A C7A -0.3(12)
C4A C5A C6A C7A -178.9(7)
C5A C6A C7A C8A 1.9(13)
C6A C7A C8A C9A -1.8(13)
C6A C7A C8A N1A 178.0(7)
O1A N1A C8A C9A -179.7(9)
O2A N1A C8A C9A 0.9(13)
O1A N1A C8A C7A 0.6(12)
O2A N1A C8A C7A -178.9(8)
C7A C8A C9A C10A -0.1(13)
N1A C8A C9A C10A -179.8(7)
C6A C5A C10A C9A -1.8(11)
C4A C5A C10A C9A 176.9(7)
C8A C9A C10A C5A 2.0(13)
C2A C3A C11A C14A 177.6(10)
C4A C3A C11A C14A -50.6(12)
C2A C3A C11A C13A -60.7(12)
C4A C3A C11A C13A 71.1(12)
C2A C3A C11A C12A 62.3(12)
C4A C3A C11A C12A -165.9(9)
